data_1518983
loop_
_publ_author_name
'He, Zikai'
'Shan, Liang'
'Mei, Ju'
'Wang, Hong'
'Lam, Jacky W. Y.'
'Sung, Herman H. Y.'
'Williams, Ian D.'
'Gu, Xiao'
'Miao, Qian'
'Tang, Ben Zhong'

_publ_section_title
;
 Aggregation-induced emission and aggregation-promoted photochromism of
 bis(diphenylmethylene)dihydroacenes
;
_journal_issue 6
_journal_name_full 'Chem. Sci.'
_journal_page_first 3538
_journal_paper_doi 10.1039/C5SC00900F
_journal_volume 6
_journal_year 2015
_chemical_formula_moiety 'C40 H28'
_chemical_formula_sum 'C40 H28'
_chemical_formula_weight 508.62
_chemical_name_systematic
;
 ? 
;
_space_group_IT_number 14
_space_group_name_Hall '-P 2ybc'
_symmetry_cell_setting monoclinic
_symmetry_space_group_name_Hall '-P 2ybc'
_symmetry_space_group_name_H-M 'P 1 21/c 1'
_atom_sites_solution_hydrogens geom
_atom_sites_solution_primary direct
_atom_sites_solution_secondary difmap
_audit_creation_date 2013-11-11
_audit_creation_method
;
  Olex2 1.2-beta
  (compiled May  9 2012 12:37:22, GUI svn.r4230)
;
_audit_update_record
;
2014-09-16 deposited with the CCDC.
2015-04-02 downloaded from the CCDC.
;
_cell_angle_alpha 90.00
_cell_angle_beta 91.1340(10)
_cell_angle_gamma 90.00
_cell_formula_units_Z 4
_cell_length_a 9.04620(10)
_cell_length_b 22.0677(2)
_cell_length_c 14.11020(10)
_cell_measurement_reflns_used 16406
_cell_measurement_temperature 173.00(14)
_cell_measurement_theta_max 71.5000
_cell_measurement_theta_min 9.6080
_cell_volume 2816.25(4)
_computing_cell_refinement
;
CrysAlisPro, Agilent Technologies,
Version 1.171.36.28 (release 01-02-2013 CrysAlis171 .NET)
(compiled Feb  1 2013,16:14:44)
;
_computing_data_collection
;
CrysAlisPro, Agilent Technologies,
Version 1.171.36.28 (release 01-02-2013 CrysAlis171 .NET)
(compiled Feb  1 2013,16:14:44)
;
_computing_data_reduction
;
CrysAlisPro, Agilent Technologies,
Version 1.171.36.28 (release 01-02-2013 CrysAlis171 .NET)
(compiled Feb  1 2013,16:14:44)
;
_computing_molecular_graphics
;
O. V. Dolomanov, L. J. Bourhis, R. J. Gildea, J. A. K. Howard and H. Puschmann,
OLEX2: a complete structure solution, refinement and analysis program.
J. Appl. Cryst. (2009). 42, 339-341.
;
_computing_publication_material
;
O. V. Dolomanov, L. J. Bourhis, R. J. Gildea, J. A. K. Howard and H. Puschmann,
OLEX2: a complete structure solution, refinement and analysis program.
J. Appl. Cryst. (2009). 42, 339-341.
;
_computing_structure_refinement
;
XL, G.M. Sheldrick, Acta Cryst.
(2008). A64, 112-122
;
_computing_structure_solution
;
XS, G.M. Sheldrick, Acta Cryst.
(2008). A64, 112-122
;
_diffrn_ambient_temperature 173.00(14)
_diffrn_detector_area_resol_mean 15.9578
_diffrn_measured_fraction_theta_full 0.9934
_diffrn_measured_fraction_theta_max 0.9544
_diffrn_measurement_details
;
  1 omega   40.00   79.00   1.0000   15.0000
omega____ theta____ kappa____ phi______ frames
    -      110.0000  -50.0000    0.0000 39

  2 omega  -14.00   69.00   1.0000    5.0000
omega____ theta____ kappa____ phi______ frames
    -       55.0000  -57.0000   30.0000 83

  3 omega   34.00  124.00   1.0000    5.0000
omega____ theta____ kappa____ phi______ frames
    -       55.0000   38.0000  -60.0000 90

  4 omega   25.00  125.00   1.0000    5.0000
omega____ theta____ kappa____ phi______ frames
    -       55.0000   77.0000  150.0000 100

  5 omega  -15.00   85.00   1.0000    5.0000
omega____ theta____ kappa____ phi______ frames
    -       55.0000  -77.0000 -150.0000 100

  6 omega -141.00 -114.00   1.0000   15.0000
omega____ theta____ kappa____ phi______ frames
    -      -64.0000  178.0000  -90.0000 27

  7 omega -112.00  -53.00   1.0000   15.0000
omega____ theta____ kappa____ phi______ frames
    -      -64.0000  178.0000  -90.0000 59

  8 omega   48.00   83.00   1.0000   15.0000
omega____ theta____ kappa____ phi______ frames
    -      110.0000  -50.0000 -120.0000 35

  9 omega   37.00   70.00   1.0000   15.0000
omega____ theta____ kappa____ phi______ frames
    -      110.0000  -25.0000  -90.0000 33

 10 omega   38.00   64.00   1.0000   15.0000
omega____ theta____ kappa____ phi______ frames
    -      110.0000 -111.0000 -120.0000 26

 11 omega   57.00  145.00   1.0000   15.0000
omega____ theta____ kappa____ phi______ frames
    -      110.0000  -92.0000  120.0000 88

 12 omega   38.00   68.00   1.0000   15.0000
omega____ theta____ kappa____ phi______ frames
    -      110.0000  -38.0000 -150.0000 30

 13 omega   44.00   70.00   1.0000   15.0000
omega____ theta____ kappa____ phi______ frames
    -      110.0000  -25.0000  -30.0000 26

 14 omega   87.00  177.00   1.0000   15.0000
omega____ theta____ kappa____ phi______ frames
    -      110.0000   64.0000  150.0000 90

 15 omega   86.00  127.00   1.0000   15.0000
omega____ theta____ kappa____ phi______ frames
    -      110.0000  -64.0000   60.0000 41

 16 omega   68.00  126.00   1.0000   15.0000
omega____ theta____ kappa____ phi______ frames
    -      110.0000  -92.0000 -120.0000 58

 17 omega   39.00   65.00   1.0000   15.0000
omega____ theta____ kappa____ phi______ frames
    -      110.0000  -92.0000 -120.0000 26

 18 omega   42.00   69.00   1.0000   15.0000
omega____ theta____ kappa____ phi______ frames
    -      110.0000  -25.0000  120.0000 27

 19 omega   42.00   71.00   1.0000   15.0000
omega____ theta____ kappa____ phi______ frames
    -      110.0000  -38.0000   60.0000 29

 20 omega   39.00  127.00   1.0000   15.0000
omega____ theta____ kappa____ phi______ frames
    -      110.0000  -92.0000    0.0000 88

 21 omega   39.00   72.00   1.0000   15.0000
omega____ theta____ kappa____ phi______ frames
    -      110.0000  -25.0000    0.0000 33

 22 omega   38.00   64.00   1.0000   15.0000
omega____ theta____ kappa____ phi______ frames
    -      110.0000  -25.0000   30.0000 26

 23 omega   43.00   71.00   1.0000   15.0000
omega____ theta____ kappa____ phi______ frames
    -      110.0000  -64.0000   60.0000 28

 24 omega   38.00  176.00   1.0000   15.0000
omega____ theta____ kappa____ phi______ frames
    -      110.0000   12.0000  -60.0000 138

 25 omega -112.00  -18.00   1.0000    5.0000
omega____ theta____ kappa____ phi______ frames
    -      -55.0000  125.0000   90.0000 94

 26 omega   25.00  125.00   1.0000    5.0000
omega____ theta____ kappa____ phi______ frames
    -       55.0000   77.0000 -150.0000 100

 27 omega   25.00  125.00   1.0000    5.0000
omega____ theta____ kappa____ phi______ frames
    -       55.0000   77.0000  -30.0000 100

 28 omega   34.00  124.00   1.0000    5.0000
omega____ theta____ kappa____ phi______ frames
    -       55.0000   57.0000   60.0000 90

 29 omega   25.00  125.00   1.0000    5.0000
omega____ theta____ kappa____ phi______ frames
    -       55.0000   77.0000   90.0000 100

 30 omega   84.00  178.00   1.0000   15.0000
omega____ theta____ kappa____ phi______ frames
    -      110.0000   38.0000   90.0000 94

 31 omega   76.00  178.00   1.0000   15.0000
omega____ theta____ kappa____ phi______ frames
    -      110.0000   25.0000   30.0000 102

 32 omega   80.00  156.00   1.0000   15.0000
omega____ theta____ kappa____ phi______ frames
    -      110.0000   77.0000  -60.0000 76
;
_diffrn_measurement_device 'kappa diffractometer'
_diffrn_measurement_device_type 'Xcalibur, Sapphire3, Gemini ultra'
_diffrn_measurement_method '\w scans'
_diffrn_orient_matrix_UB_11 0.1037273000
_diffrn_orient_matrix_UB_12 -0.0535170000
_diffrn_orient_matrix_UB_13 -0.0208488000
_diffrn_orient_matrix_UB_21 -0.0014145000
_diffrn_orient_matrix_UB_22 -0.0182899000
_diffrn_orient_matrix_UB_23 0.1053258000
_diffrn_orient_matrix_UB_31 -0.1351370000
_diffrn_orient_matrix_UB_32 -0.0409245000
_diffrn_orient_matrix_UB_33 -0.0198203000
_diffrn_radiation_monochromator mirror
_diffrn_radiation_probe x-ray
_diffrn_radiation_type CuK\a
_diffrn_radiation_wavelength 1.5418
_diffrn_reflns_av_R_equivalents 0.0300
_diffrn_reflns_av_unetI/netI 0.0185
_diffrn_reflns_limit_h_max 10
_diffrn_reflns_limit_h_min -10
_diffrn_reflns_limit_k_max 25
_diffrn_reflns_limit_k_min -26
_diffrn_reflns_limit_l_max 16
_diffrn_reflns_limit_l_min -16
_diffrn_reflns_number 26331
_diffrn_reflns_theta_full 66.50
_diffrn_reflns_theta_max 66.98
_diffrn_reflns_theta_min 9.65
_diffrn_source 'sealed X-ray tube'
_diffrn_source_current 35
_diffrn_source_power 1.75
_diffrn_source_target Cu
_diffrn_source_voltage 50
_exptl_absorpt_coefficient_mu 0.513
_exptl_absorpt_correction_T_max 1.00000
_exptl_absorpt_correction_T_min 0.32440
_exptl_absorpt_correction_type multi-scan
_exptl_absorpt_process_details
;
CrysAlisPro, Agilent Technologies,
Version 1.171.36.28 (release 01-02-2013 CrysAlis171 .NET)
(compiled Feb  1 2013,16:14:44)
Empirical absorption correction using spherical harmonics,
 implemented in SCALE3 ABSPACK scaling algorithm.
;
_exptl_crystal_colour colourless
_exptl_crystal_density_diffrn 1.200
_exptl_crystal_density_method 'not measured'
_exptl_crystal_description block
_exptl_crystal_F_000 1072
_exptl_crystal_size_max 0.35
_exptl_crystal_size_mid 0.25
_exptl_crystal_size_min 0.20
_refine_diff_density_max 0.143
_refine_diff_density_min -0.140
_refine_diff_density_rms 0.030
_refine_ls_extinction_method none
_refine_ls_goodness_of_fit_ref 1.005
_refine_ls_hydrogen_treatment constr
_refine_ls_matrix_type full
_refine_ls_number_parameters 361
_refine_ls_number_reflns 4938
_refine_ls_number_restraints 0
_refine_ls_restrained_S_all 1.005
_refine_ls_R_factor_all 0.0407
_refine_ls_R_factor_gt 0.0383
_refine_ls_shift/su_max 0.000
_refine_ls_shift/su_mean 0.000
_refine_ls_structure_factor_coef Fsqd
_refine_ls_weighting_details 'calc w=1/[\s^2^(Fo^2^)+(0.0408P)^2^+0.6983P] where P=(Fo^2^+2Fc^2^)/3'
_refine_ls_weighting_scheme calc
_refine_ls_wR_factor_gt 0.0911
_refine_ls_wR_factor_ref 0.0927
_reflns_number_gt 4600
_reflns_number_total 4938
_reflns_threshold_expression >2sigma(I)
_cod_data_source_file c5sc00900f2.cif
_cod_data_source_block kai3a
_cod_depositor_comments
;
The following automatic conversions were performed:

'_symmetry_cell_setting' value 'Monoclinic' changed to 'monoclinic'
according to
/usr/data/users/saulius/crontab/automatic-downloads/rss-feeds/RSC/lib/dictionaries/cif_core.dic
dictionary named 'cif_core.dic' version 2.4.2 from 2011-04-26.

Automatic conversion script
Id: cif_fix_values 3143 2015-03-26 13:38:13Z robertas 

 Adding full bibliography for 1518983--1518986.cif.
;
_cod_original_sg_symbol_H-M P2(1)/c
_cod_database_code 1518983
_reflns_odcompleteness_completeness 99.34
_reflns_odcompleteness_iscentric 1
_reflns_odcompleteness_theta 68.13

loop_
_space_group_symop_id
_space_group_symop_operation_xyz
1 'x, y, z'
2 '-x, y+1/2, -z+1/2'
3 '-x, -y, -z'
4 'x, -y-1/2, z-1/2'

loop_
_atom_site_label
_atom_site_type_symbol
_atom_site_fract_x
_atom_site_fract_y
_atom_site_fract_z
_atom_site_U_iso_or_equiv
_atom_site_adp_type
_atom_site_occupancy
_atom_site_symmetry_multiplicity
_atom_site_calc_flag
_atom_site_refinement_flags
C1 C 0.49689(13) 0.26465(5) 0.50838(8) 0.0337(2) Uani 1 1 d .
C2 C 0.60614(13) 0.23020(5) 0.45215(8) 0.0350(3) Uani 1 1 d .
C3 C 0.69526(14) 0.25638(6) 0.38363(8) 0.0412(3) Uani 1 1 d .
H3 H 0.6887 0.2987 0.3716 0.049 Uiso 1 1 calc R
C4 C 0.79282(15) 0.22147(6) 0.33312(9) 0.0460(3) Uani 1 1 d .
H4 H 0.8546 0.2400 0.2878 0.055 Uiso 1 1 calc R
C5 C 0.80085(15) 0.15956(6) 0.34838(9) 0.0467(3) Uani 1 1 d .
H5 H 0.8669 0.1355 0.3128 0.056 Uiso 1 1 calc R
C6 C 0.71266(14) 0.13277(6) 0.41548(8) 0.0406(3) Uani 1 1 d .
H6 H 0.7180 0.0902 0.4252 0.049 Uiso 1 1 calc R
C7 C 0.61605(12) 0.16734(5) 0.46913(8) 0.0343(2) Uani 1 1 d .
C8 C 0.51520(12) 0.14100(5) 0.54076(8) 0.0332(2) Uani 1 1 d .
C9 C 0.36462(12) 0.16773(5) 0.53312(8) 0.0329(2) Uani 1 1 d .
C10 C 0.23495(13) 0.13386(5) 0.53692(8) 0.0371(3) Uani 1 1 d .
H10 H 0.2404 0.0914 0.5474 0.045 Uiso 1 1 calc R
C11 C 0.09866(14) 0.16127(6) 0.52571(9) 0.0419(3) Uani 1 1 d .
H11 H 0.0111 0.1376 0.5273 0.050 Uiso 1 1 calc R
C12 C 0.08956(14) 0.22343(6) 0.51207(9) 0.0426(3) Uani 1 1 d .
H12 H -0.0043 0.2424 0.5048 0.051 Uiso 1 1 calc R
C13 C 0.21717(13) 0.25779(6) 0.50906(8) 0.0379(3) Uani 1 1 d .
H13 H 0.2103 0.3004 0.5003 0.046 Uiso 1 1 calc R
C14 C 0.35582(13) 0.23069(5) 0.51872(8) 0.0337(2) Uani 1 1 d .
C20 C 0.52349(13) 0.31882(5) 0.54992(8) 0.0350(3) Uani 1 1 d .
C21 C 0.42421(13) 0.34377(5) 0.62380(8) 0.0356(3) Uani 1 1 d .
C22 C 0.39432(16) 0.30774(6) 0.70229(9) 0.0468(3) Uani 1 1 d .
H22 H 0.4363 0.2684 0.7066 0.056 Uiso 1 1 calc R
C23 C 0.30485(18) 0.32811(7) 0.77390(10) 0.0540(4) Uani 1 1 d .
H23 H 0.2849 0.3027 0.8264 0.065 Uiso 1 1 calc R
C24 C 0.24475(16) 0.38535(7) 0.76900(10) 0.0512(3) Uani 1 1 d .
H24 H 0.1817 0.3993 0.8174 0.061 Uiso 1 1 calc R
C25 C 0.27652(15) 0.42231(6) 0.69360(10) 0.0498(3) Uani 1 1 d .
H25 H 0.2369 0.4622 0.6910 0.060 Uiso 1 1 calc R
C26 C 0.36592(14) 0.40202(6) 0.62116(9) 0.0425(3) Uani 1 1 d .
H26 H 0.3873 0.4281 0.5696 0.051 Uiso 1 1 calc R
C31 C 0.66508(13) 0.35292(5) 0.53769(8) 0.0355(3) Uani 1 1 d .
C32 C 0.78849(14) 0.33662(6) 0.59134(9) 0.0434(3) Uani 1 1 d .
H32 H 0.7817 0.3039 0.6347 0.052 Uiso 1 1 calc R
C33 C 0.92139(15) 0.36690(7) 0.58322(11) 0.0527(3) Uani 1 1 d .
H33 H 1.0047 0.3551 0.6209 0.063 Uiso 1 1 calc R
C34 C 0.93251(17) 0.41433(7) 0.52021(11) 0.0553(4) Uani 1 1 d .
H34 H 1.0237 0.4352 0.5138 0.066 Uiso 1 1 calc R
C35 C 0.81053(18) 0.43132(7) 0.46651(11) 0.0572(4) Uani 1 1 d .
H35 H 0.8182 0.4640 0.4230 0.069 Uiso 1 1 calc R
C36 C 0.67690(16) 0.40138(6) 0.47524(10) 0.0480(3) Uani 1 1 d .
H36 H 0.5932 0.4140 0.4385 0.058 Uiso 1 1 calc R
C40 C 0.55622(13) 0.10136(5) 0.60933(8) 0.0345(2) Uani 1 1 d .
C41 C 0.45791(12) 0.08141(5) 0.68772(8) 0.0370(3) Uani 1 1 d .
C42 C 0.39065(14) 0.12321(6) 0.74698(9) 0.0447(3) Uani 1 1 d .
H42 H 0.4003 0.1653 0.7345 0.054 Uiso 1 1 calc R
C43 C 0.30992(16) 0.10423(8) 0.82391(10) 0.0554(4) Uani 1 1 d .
H43 H 0.2651 0.1334 0.8637 0.066 Uiso 1 1 calc R
C44 C 0.29419(16) 0.04340(8) 0.84307(11) 0.0590(4) Uani 1 1 d .
H44 H 0.2384 0.0306 0.8957 0.071 Uiso 1 1 calc R
C45 C 0.35988(15) 0.00130(7) 0.78542(12) 0.0598(4) Uani 1 1 d .
H45 H 0.3489 -0.0407 0.7981 0.072 Uiso 1 1 calc R
C46 C 0.44219(14) 0.02013(6) 0.70876(11) 0.0484(3) Uani 1 1 d .
H46 H 0.4885 -0.0093 0.6701 0.058 Uiso 1 1 calc R
C51 C 0.71112(13) 0.07879(5) 0.62444(8) 0.0357(3) Uani 1 1 d .
C52 C 0.80016(14) 0.10767(7) 0.69174(10) 0.0480(3) Uani 1 1 d .
H52 H 0.7649 0.1429 0.7227 0.058 Uiso 1 1 calc R
C53 C 0.93994(16) 0.08564(8) 0.71414(11) 0.0611(4) Uani 1 1 d .
H53 H 1.0000 0.1059 0.7602 0.073 Uiso 1 1 calc R
C54 C 0.99226(15) 0.03449(8) 0.66994(11) 0.0573(4) Uani 1 1 d .
H54 H 1.0882 0.0195 0.6853 0.069 Uiso 1 1 calc R
C55 C 0.90505(15) 0.00542(6) 0.60376(10) 0.0497(3) Uani 1 1 d .
H55 H 0.9410 -0.0298 0.5730 0.060 Uiso 1 1 calc R
C56 C 0.76518(14) 0.02691(6) 0.58144(9) 0.0431(3) Uani 1 1 d .
H56 H 0.7053 0.0060 0.5361 0.052 Uiso 1 1 calc R

loop_
_atom_site_aniso_label
_atom_site_aniso_U_11
_atom_site_aniso_U_22
_atom_site_aniso_U_33
_atom_site_aniso_U_23
_atom_site_aniso_U_13
_atom_site_aniso_U_12
C1 0.0386(6) 0.0336(6) 0.0288(5) 0.0027(4) -0.0013(4) -0.0004(5)
C2 0.0371(6) 0.0384(6) 0.0293(5) -0.0027(4) -0.0023(4) -0.0033(5)
C3 0.0476(7) 0.0433(7) 0.0328(6) -0.0010(5) 0.0017(5) -0.0081(5)
C4 0.0489(7) 0.0564(8) 0.0329(6) -0.0014(5) 0.0078(5) -0.0098(6)
C5 0.0459(7) 0.0588(8) 0.0356(6) -0.0059(6) 0.0066(5) 0.0040(6)
C6 0.0438(7) 0.0433(7) 0.0346(6) -0.0028(5) 0.0018(5) 0.0042(5)
C7 0.0351(6) 0.0383(6) 0.0296(5) -0.0019(4) -0.0023(4) -0.0015(5)
C8 0.0356(6) 0.0317(6) 0.0323(6) -0.0051(4) 0.0003(4) -0.0013(4)
C9 0.0366(6) 0.0352(6) 0.0268(5) -0.0016(4) 0.0002(4) -0.0001(5)
C10 0.0384(6) 0.0358(6) 0.0371(6) -0.0019(5) -0.0005(5) -0.0022(5)
C11 0.0358(6) 0.0445(7) 0.0453(7) -0.0015(5) -0.0015(5) -0.0052(5)
C12 0.0355(6) 0.0478(7) 0.0444(7) -0.0014(5) -0.0030(5) 0.0046(5)
C13 0.0415(6) 0.0360(6) 0.0362(6) 0.0004(5) -0.0016(5) 0.0035(5)
C14 0.0379(6) 0.0361(6) 0.0271(5) -0.0023(4) -0.0003(4) -0.0004(5)
C20 0.0399(6) 0.0329(6) 0.0321(6) 0.0028(4) -0.0026(5) 0.0000(5)
C21 0.0382(6) 0.0336(6) 0.0347(6) -0.0029(5) -0.0036(5) -0.0026(5)
C22 0.0662(9) 0.0378(7) 0.0367(6) 0.0006(5) 0.0022(6) 0.0064(6)
C23 0.0742(10) 0.0522(8) 0.0357(7) 0.0001(6) 0.0072(6) 0.0004(7)
C24 0.0547(8) 0.0553(8) 0.0438(7) -0.0118(6) 0.0061(6) 0.0018(6)
C25 0.0502(8) 0.0418(7) 0.0575(8) -0.0071(6) -0.0001(6) 0.0079(6)
C26 0.0464(7) 0.0361(6) 0.0450(7) 0.0011(5) -0.0008(5) 0.0001(5)
C31 0.0430(6) 0.0313(6) 0.0322(6) -0.0036(4) 0.0018(5) -0.0021(5)
C32 0.0463(7) 0.0445(7) 0.0393(7) 0.0024(5) -0.0011(5) -0.0018(5)
C33 0.0434(7) 0.0581(8) 0.0564(8) -0.0069(7) -0.0039(6) -0.0042(6)
C34 0.0511(8) 0.0502(8) 0.0650(9) -0.0111(7) 0.0116(7) -0.0153(6)
C35 0.0716(10) 0.0425(7) 0.0577(9) 0.0070(6) 0.0088(7) -0.0151(7)
C36 0.0564(8) 0.0404(7) 0.0472(7) 0.0077(6) -0.0032(6) -0.0051(6)
C40 0.0350(6) 0.0324(6) 0.0362(6) -0.0029(5) 0.0008(5) -0.0009(4)
C41 0.0314(6) 0.0422(6) 0.0372(6) 0.0048(5) -0.0020(5) 0.0013(5)
C42 0.0450(7) 0.0498(7) 0.0394(7) -0.0007(5) 0.0020(5) -0.0018(6)
C43 0.0478(8) 0.0813(11) 0.0370(7) -0.0024(7) 0.0039(6) -0.0021(7)
C44 0.0408(7) 0.0901(12) 0.0462(8) 0.0237(8) 0.0021(6) -0.0046(7)
C45 0.0394(7) 0.0639(9) 0.0760(10) 0.0350(8) -0.0017(7) -0.0022(6)
C46 0.0364(6) 0.0442(7) 0.0646(9) 0.0140(6) 0.0038(6) 0.0041(5)
C51 0.0351(6) 0.0381(6) 0.0340(6) 0.0047(5) 0.0043(5) -0.0007(5)
C52 0.0393(7) 0.0592(8) 0.0457(7) -0.0084(6) 0.0038(5) -0.0028(6)
C53 0.0389(7) 0.0923(12) 0.0518(8) -0.0010(8) -0.0047(6) -0.0075(7)
C54 0.0344(7) 0.0787(10) 0.0591(9) 0.0214(8) 0.0075(6) 0.0093(7)
C55 0.0438(7) 0.0474(7) 0.0585(8) 0.0150(6) 0.0142(6) 0.0095(6)
C56 0.0432(7) 0.0397(7) 0.0465(7) 0.0022(5) 0.0043(5) 0.0028(5)

loop_
_atom_type_symbol
_atom_type_description
_atom_type_scat_dispersion_real
_atom_type_scat_dispersion_imag
_atom_type_scat_source
C C 0.0181 0.0091 'International Tables Vol C Tables 4.2.6.8 and 6.1.1.4'
H H 0.0000 0.0000 'International Tables Vol C Tables 4.2.6.8 and 6.1.1.4'

loop_
_geom_angle_atom_site_label_1
_geom_angle_atom_site_label_2
_geom_angle_atom_site_label_3
_geom_angle
C2 C1 C14 111.98(10)
C20 C1 C2 124.68(10)
C20 C1 C14 123.25(10)
C3 C2 C1 123.80(11)
C3 C2 C7 119.28(11)
C7 C2 C1 116.91(10)
C4 C3 C2 120.70(12)
C3 C4 C5 120.16(12)
C6 C5 C4 119.93(12)
C5 C6 C7 120.93(12)
C2 C7 C8 117.41(10)
C6 C7 C2 118.96(11)
C6 C7 C8 123.54(11)
C9 C8 C7 111.59(10)
C40 C8 C7 125.04(10)
C40 C8 C9 123.18(10)
C10 C9 C8 123.75(10)
C10 C9 C14 119.37(10)
C14 C9 C8 116.85(10)
C11 C10 C9 120.79(11)
C10 C11 C12 119.98(11)
C13 C12 C11 119.95(11)
C12 C13 C14 120.80(11)
C9 C14 C1 117.72(10)
C13 C14 C1 123.06(10)
C13 C14 C9 119.10(11)
C1 C20 C21 121.63(10)
C1 C20 C31 122.66(11)
C21 C20 C31 114.97(10)
C22 C21 C20 118.21(11)
C26 C21 C20 123.71(11)
C26 C21 C22 117.99(11)
C23 C22 C21 121.39(12)
C24 C23 C22 119.88(13)
C25 C24 C23 119.65(13)
C24 C25 C26 120.75(13)
C21 C26 C25 120.28(12)
C32 C31 C20 119.25(11)
C32 C31 C36 118.36(12)
C36 C31 C20 122.38(11)
C33 C32 C31 121.51(12)
C34 C33 C32 119.68(14)
C35 C34 C33 119.57(13)
C34 C35 C36 120.80(13)
C35 C36 C31 120.07(13)
C8 C40 C41 124.06(10)
C8 C40 C51 124.06(10)
C51 C40 C41 111.36(9)
C42 C41 C40 121.40(11)
C46 C41 C40 120.47(11)
C46 C41 C42 117.87(12)
C43 C42 C41 120.90(13)
C44 C43 C42 120.44(14)
C45 C44 C43 119.61(13)
C44 C45 C46 120.16(14)
C45 C46 C41 121.00(14)
C52 C51 C40 118.24(11)
C52 C51 C56 118.21(12)
C56 C51 C40 123.24(11)
C53 C52 C51 120.64(13)
C54 C53 C52 120.29(14)
C55 C54 C53 119.59(13)
C54 C55 C56 120.46(14)
C55 C56 C51 120.80(13)

loop_
_geom_bond_atom_site_label_1
_geom_bond_atom_site_label_2
_geom_bond_distance
C1 C2 1.4884(16)
C1 C14 1.4896(16)
C1 C20 1.3508(16)
C2 C3 1.3962(17)
C2 C7 1.4102(17)
C3 C4 1.3802(18)
C4 C5 1.385(2)
C5 C6 1.3829(18)
C6 C7 1.3946(16)
C7 C8 1.4927(16)
C8 C9 1.4864(16)
C8 C40 1.3509(17)
C9 C10 1.3928(16)
C9 C14 1.4061(16)
C10 C11 1.3795(17)
C11 C12 1.3874(18)
C12 C13 1.3824(17)
C13 C14 1.3939(16)
C20 C21 1.4944(16)
C20 C31 1.4985(16)
C21 C22 1.3941(17)
C21 C26 1.3896(17)
C22 C23 1.3822(19)
C23 C24 1.376(2)
C24 C25 1.375(2)
C25 C26 1.3901(19)
C31 C32 1.3839(18)
C31 C36 1.3911(17)
C32 C33 1.3822(19)
C33 C34 1.378(2)
C34 C35 1.378(2)
C35 C36 1.385(2)
C40 C41 1.4990(16)
C40 C51 1.4984(16)
C41 C42 1.3930(18)
C41 C46 1.3925(18)
C42 C43 1.3851(19)
C43 C44 1.377(2)
C44 C45 1.377(2)
C45 C46 1.389(2)
C51 C52 1.3880(18)
C51 C56 1.3891(17)
C52 C53 1.385(2)
C53 C54 1.378(2)
C54 C55 1.370(2)
C55 C56 1.3818(19)

loop_
_geom_torsion_atom_site_label_1
_geom_torsion_atom_site_label_2
_geom_torsion_atom_site_label_3
_geom_torsion_atom_site_label_4
_geom_torsion
C1 C2 C3 C4 -179.06(11)
C1 C2 C7 C6 177.49(10)
C1 C2 C7 C8 0.76(15)
C1 C20 C21 C22 53.78(16)
C1 C20 C21 C26 -129.62(13)
C1 C20 C31 C32 -80.48(15)
C1 C20 C31 C36 100.66(15)
C2 C1 C14 C9 38.98(13)
C2 C1 C14 C13 -137.03(11)
C2 C1 C20 C21 -164.94(10)
C2 C1 C20 C31 4.71(18)
C2 C3 C4 C5 1.54(19)
C2 C7 C8 C9 40.56(13)
C2 C7 C8 C40 -134.56(12)
C3 C2 C7 C6 -1.32(16)
C3 C2 C7 C8 -178.06(10)
C3 C4 C5 C6 -1.1(2)
C4 C5 C6 C7 -0.63(19)
C5 C6 C7 C2 1.81(18)
C5 C6 C7 C8 178.33(11)
C6 C7 C8 C9 -136.01(11)
C6 C7 C8 C40 48.87(17)
C7 C2 C3 C4 -0.33(18)
C7 C8 C9 C10 136.10(11)
C7 C8 C9 C14 -42.14(13)
C7 C8 C40 C41 172.11(10)
C7 C8 C40 C51 1.13(18)
C8 C9 C10 C11 -177.49(11)
C8 C9 C14 C1 2.48(14)
C8 C9 C14 C13 178.65(10)
C8 C40 C41 C42 -54.79(17)
C8 C40 C41 C46 131.15(13)
C8 C40 C51 C52 95.92(14)
C8 C40 C51 C56 -90.65(15)
C9 C8 C40 C41 -2.46(18)
C9 C8 C40 C51 -173.44(10)
C9 C10 C11 C12 -1.11(18)
C10 C9 C14 C1 -175.84(10)
C10 C9 C14 C13 0.33(16)
C10 C11 C12 C13 0.45(19)
C11 C12 C13 C14 0.60(19)
C12 C13 C14 C1 174.97(11)
C12 C13 C14 C9 -0.99(17)
C14 C1 C2 C3 138.30(11)
C14 C1 C2 C7 -40.45(14)
C14 C1 C20 C21 11.30(17)
C14 C1 C20 C31 -179.05(10)
C14 C9 C10 C11 0.71(17)
C20 C1 C2 C3 -45.09(17)
C20 C1 C2 C7 136.16(12)
C20 C1 C14 C9 -137.69(12)
C20 C1 C14 C13 46.31(16)
C20 C21 C22 C23 179.26(12)
C20 C21 C26 C25 -178.78(12)
C20 C31 C32 C33 -179.53(12)
C20 C31 C36 C35 -179.90(12)
C21 C20 C31 C32 89.81(13)
C21 C20 C31 C36 -89.05(14)
C21 C22 C23 C24 -0.8(2)
C22 C21 C26 C25 -2.16(19)
C22 C23 C24 C25 -1.2(2)
C23 C24 C25 C26 1.5(2)
C24 C25 C26 C21 0.2(2)
C26 C21 C22 C23 2.5(2)
C31 C20 C21 C22 -116.62(13)
C31 C20 C21 C26 59.98(15)
C31 C32 C33 C34 -0.2(2)
C32 C31 C36 C35 1.22(19)
C32 C33 C34 C35 0.5(2)
C33 C34 C35 C36 0.1(2)
C34 C35 C36 C31 -1.0(2)
C36 C31 C32 C33 -0.62(19)
C40 C8 C9 C10 -48.67(16)
C40 C8 C9 C14 133.08(12)
C40 C41 C42 C43 -174.66(12)
C40 C41 C46 C45 175.38(12)
C40 C51 C52 C53 174.68(12)
C40 C51 C56 C55 -174.72(11)
C41 C40 C51 C52 -76.07(14)
C41 C40 C51 C56 97.36(13)
C41 C42 C43 C44 -0.2(2)
C42 C41 C46 C45 1.11(19)
C42 C43 C44 C45 0.3(2)
C43 C44 C45 C46 0.4(2)
C44 C45 C46 C41 -1.1(2)
C46 C41 C42 C43 -0.45(19)
C51 C40 C41 C42 117.20(12)
C51 C40 C41 C46 -56.87(15)
C51 C52 C53 C54 -0.2(2)
C52 C51 C56 C55 -1.29(18)
C52 C53 C54 C55 -0.1(2)
C53 C54 C55 C56 -0.2(2)
C54 C55 C56 C51 1.0(2)
C56 C51 C52 C53 0.91(19)
